data_1554576
loop_
_publ_author_name
'Cao, Yuan'
'Liu, Jie'
'Liu, Fanmin'
'Jiang, Lvqi'
'Yi, Wenbin'

_publ_section_title
;
 Copper-catalyzed direct and odorless selenylation with a sodium
 selenite-based reagent
;
_journal_issue 6
_journal_name_full 'Organic Chemistry Frontiers'
_journal_page_first 825
_journal_paper_doi 10.1039/C8QO01355A
_journal_volume 6
_journal_year 2019
_chemical_formula_sum 'C10 H8 N2 Se'
_chemical_formula_weight 235.14
_space_group_crystal_system monoclinic
_space_group_IT_number 14
_space_group_name_Hall '-P 2ybc'
_space_group_name_H-M_alt 'P 1 21/c 1'
_atom_sites_solution_hydrogens geom
_audit_creation_method SHELXL-2014/7
_audit_update_record
;
2018-07-25 deposited with the CCDC.
2019-01-30 downloaded from the CCDC.
;
_cell_angle_alpha 90
_cell_angle_beta 95.268(13)
_cell_angle_gamma 90
_cell_formula_units_Z 4
_cell_length_a 7.150(5)
_cell_length_b 11.643(7)
_cell_length_c 12.098(8)
_cell_measurement_reflns_used 1382
_cell_measurement_temperature 296(2)
_cell_measurement_theta_max 22.31
_cell_measurement_theta_min 2.43
_cell_volume 1002.9(11)
_computing_cell_refinement 'Bruker SAINT'
_computing_data_collection 'Bruker APEX2'
_computing_data_reduction 'Bruker SAINT'
_computing_molecular_graphics 'Bruker SHELXTL'
_computing_publication_material 'Bruker SHELXTL'
_computing_structure_refinement 'SHELXL-2014 (Sheldrick 2014)'
_computing_structure_solution 'SHELXS-97 (Sheldrick 2008)'
_diffrn_ambient_temperature 296(2)
_diffrn_measured_fraction_theta_full 0.998
_diffrn_measured_fraction_theta_max 0.998
_diffrn_measurement_device_type 'Bruker APEX-II CCD'
_diffrn_measurement_method '\f and \w scans'
_diffrn_radiation_type MoK\a
_diffrn_radiation_wavelength 0.71073
_diffrn_reflns_av_R_equivalents 0.0299
_diffrn_reflns_av_unetI/netI 0.0354
_diffrn_reflns_Laue_measured_fraction_full 0.998
_diffrn_reflns_Laue_measured_fraction_max 0.998
_diffrn_reflns_limit_h_max 8
_diffrn_reflns_limit_h_min -8
_diffrn_reflns_limit_k_max 13
_diffrn_reflns_limit_k_min -12
_diffrn_reflns_limit_l_max 14
_diffrn_reflns_limit_l_min -14
_diffrn_reflns_number 5477
_diffrn_reflns_point_group_measured_fraction_full 0.998
_diffrn_reflns_point_group_measured_fraction_max 0.998
_diffrn_reflns_theta_full 25.009
_diffrn_reflns_theta_max 25.009
_diffrn_reflns_theta_min 2.433
_exptl_absorpt_coefficient_mu 3.697
_exptl_crystal_density_diffrn 1.557
_exptl_crystal_F_000 464
_exptl_crystal_size_max 0.270
_exptl_crystal_size_mid 0.250
_exptl_crystal_size_min 0.220
_refine_diff_density_max 0.468
_refine_diff_density_min -0.549
_refine_diff_density_rms 0.053
_refine_ls_extinction_method none
_refine_ls_goodness_of_fit_ref 1.051
_refine_ls_hydrogen_treatment constr
_refine_ls_matrix_type full
_refine_ls_number_parameters 119
_refine_ls_number_reflns 1761
_refine_ls_number_restraints 0
_refine_ls_restrained_S_all 1.051
_refine_ls_R_factor_all 0.0668
_refine_ls_R_factor_gt 0.0388
_refine_ls_shift/su_max 0.000
_refine_ls_shift/su_mean 0.000
_refine_ls_structure_factor_coef Fsqd
_refine_ls_weighting_details 'w=1/[\s^2^(Fo^2^)+(0.0396P)^2^+0.6535P] where P=(Fo^2^+2Fc^2^)/3'
_refine_ls_weighting_scheme calc
_refine_ls_wR_factor_gt 0.0928
_refine_ls_wR_factor_ref 0.1044
_reflns_Friedel_coverage 0.000
_reflns_number_gt 1168
_reflns_number_total 1761
_reflns_threshold_expression 'I > 2\s(I)'
_cod_data_source_file c8qo01355a2.cif
_cod_data_source_block 20170331lmf_0m_a
_cod_original_sg_symbol_H-M 'P 21/c'
_cod_database_code 1554576
_shelx_shelxl_version_number 2014/7
_shelx_space_group_comment
;
The symmetry employed for this shelxl refinement is uniquely defined
by the following loop, which should always be used as a source of
symmetry information in preference to the above space-group names.
They are only intended as comments.
;
_shelx_estimated_absorpt_t_min 0.435
_shelx_estimated_absorpt_t_max 0.497

loop_
_space_group_symop_operation_xyz
'x, y, z'
'-x, y+1/2, -z+1/2'
'-x, -y, -z'
'x, -y-1/2, z-1/2'

loop_
_atom_site_label
_atom_site_type_symbol
_atom_site_fract_x
_atom_site_fract_y
_atom_site_fract_z
_atom_site_U_iso_or_equiv
_atom_site_adp_type
_atom_site_occupancy
_atom_site_site_symmetry_order
_atom_site_calc_flag
_atom_site_refinement_flags_posn
_atom_site_refinement_flags_adp
C1 C 0.8165(9) 0.8979(5) 0.4488(5) 0.124(2) Uani 1 1 d . .
H1A H 0.8910 0.9038 0.5188 0.186 Uiso 1 1 calc R U
H1B H 0.7927 0.9734 0.4187 0.186 Uiso 1 1 calc R U
H1C H 0.8829 0.8534 0.3983 0.186 Uiso 1 1 calc R U
C2 C 0.6728(5) 0.6764(3) 0.5096(3) 0.0587(10) Uani 1 1 d . .
C3 C 0.7059(5) 0.5827(3) 0.4364(3) 0.0511(9) Uani 1 1 d . .
C4 C 0.6912(6) 0.5687(4) 0.3215(3) 0.0677(11) Uani 1 1 d . .
H4 H 0.6552 0.6299 0.2749 0.081 Uiso 1 1 calc R U
C5 C 0.7306(6) 0.4631(4) 0.2779(3) 0.0717(11) Uani 1 1 d . .
H5 H 0.7211 0.4528 0.2014 0.086 Uiso 1 1 calc R U
C6 C 0.7854(5) 0.3705(3) 0.3487(3) 0.0614(10) Uani 1 1 d . .
C7 C 0.8015(5) 0.3823(3) 0.4628(3) 0.0546(9) Uani 1 1 d . .
H7 H 0.8381 0.3211 0.5092 0.066 Uiso 1 1 calc R U
C8 C 0.7610(4) 0.4886(3) 0.5051(3) 0.0467(8) Uani 1 1 d . .
C9 C 0.7086(5) 0.6358(3) 0.6147(4) 0.0618(10) Uani 1 1 d . .
H9 H 0.6980 0.6787 0.6787 0.074 Uiso 1 1 calc R U
C10 C 0.8218(7) 0.2604(4) 0.3014(4) 0.0759(12) Uani 1 1 d . .
N1 N 0.8502(7) 0.1721(4) 0.2661(4) 0.1068(15) Uani 1 1 d . .
N2 N 0.7620(4) 0.5236(2) 0.6133(2) 0.0568(8) Uani 1 1 d . .
H2 H 0.7915 0.4816 0.6707 0.068 Uiso 1 1 calc R U
Se1 Se 0.58252(8) 0.82437(4) 0.47017(5) 0.0967(3) Uani 1 1 d . .

loop_
_atom_site_aniso_label
_atom_site_aniso_U_11
_atom_site_aniso_U_22
_atom_site_aniso_U_33
_atom_site_aniso_U_23
_atom_site_aniso_U_13
_atom_site_aniso_U_12
C1 0.153(6) 0.071(3) 0.143(5) 0.027(3) -0.016(4) -0.024(3)
C2 0.051(2) 0.046(2) 0.076(3) -0.0008(19) -0.0073(19) -0.0004(17)
C3 0.044(2) 0.0457(19) 0.062(2) 0.0036(17) -0.0035(17) -0.0078(15)
C4 0.072(3) 0.065(3) 0.064(3) 0.015(2) -0.008(2) -0.009(2)
C5 0.076(3) 0.078(3) 0.060(3) -0.006(2) 0.002(2) -0.016(2)
C6 0.057(2) 0.056(2) 0.071(3) -0.014(2) 0.004(2) -0.0111(19)
C7 0.050(2) 0.045(2) 0.067(3) 0.0000(17) 0.0010(18) -0.0085(17)
C8 0.041(2) 0.0452(19) 0.053(2) 0.0004(16) 0.0035(15) -0.0099(15)
C9 0.061(2) 0.052(2) 0.072(3) -0.0097(19) 0.004(2) -0.0048(18)
C10 0.072(3) 0.074(3) 0.080(3) -0.015(2) 0.002(2) -0.010(2)
N1 0.125(4) 0.082(3) 0.112(3) -0.041(2) 0.004(3) 0.004(3)
N2 0.069(2) 0.0470(17) 0.0534(19) 0.0048(14) 0.0003(15) -0.0035(15)
Se1 0.0952(4) 0.0527(3) 0.1363(5) 0.0056(3) -0.0219(3) 0.0150(2)

loop_
_atom_type_symbol
_atom_type_description
_atom_type_scat_dispersion_real
_atom_type_scat_dispersion_imag
_atom_type_scat_source
C C 0.0033 0.0016 'International Tables Vol C Tables 4.2.6.8 and 6.1.1.4'
H H 0.0000 0.0000 'International Tables Vol C Tables 4.2.6.8 and 6.1.1.4'
N N 0.0061 0.0033 'International Tables Vol C Tables 4.2.6.8 and 6.1.1.4'
Se Se -0.0929 2.2259 'International Tables Vol C Tables 4.2.6.8 and 6.1.1.4'

loop_
_geom_angle_atom_site_label_1
_geom_angle_atom_site_label_2
_geom_angle_atom_site_label_3
_geom_angle
Se1 C1 H1A 109.5
Se1 C1 H1B 109.5
H1A C1 H1B 109.5
Se1 C1 H1C 109.5
H1A C1 H1C 109.5
H1B C1 H1C 109.5
C9 C2 C3 106.6(3)
C9 C2 Se1 125.8(3)
C3 C2 Se1 127.5(3)
C4 C3 C8 119.2(3)
C4 C3 C2 134.6(3)
C8 C3 C2 106.2(3)
C5 C4 C3 119.2(4)
C5 C4 H4 120.4
C3 C4 H4 120.4
C4 C5 C6 120.3(4)
C4 C5 H5 119.8
C6 C5 H5 119.8
C7 C6 C5 121.6(4)
C7 C6 C10 119.0(4)
C5 C6 C10 119.4(4)
C8 C7 C6 117.3(3)
C8 C7 H7 121.3
C6 C7 H7 121.3
N2 C8 C7 129.6(3)
N2 C8 C3 108.0(3)
C7 C8 C3 122.3(3)
C2 C9 N2 110.5(3)
C2 C9 H9 124.8
N2 C9 H9 124.8
N1 C10 C6 178.5(5)
C9 N2 C8 108.7(3)
C9 N2 H2 125.6
C8 N2 H2 125.6
C2 Se1 C1 99.2(2)

loop_
_geom_bond_atom_site_label_1
_geom_bond_atom_site_label_2
_geom_bond_distance
C1 Se1 1.918(6)
C1 H1A 0.9600
C1 H1B 0.9600
C1 H1C 0.9600
C2 C9 1.359(6)
C2 C3 1.438(5)
C2 Se1 1.886(4)
C3 C4 1.393(5)
C3 C8 1.410(5)
C4 C5 1.377(6)
C4 H4 0.9300
C5 C6 1.410(6)
C5 H5 0.9300
C6 C7 1.381(5)
C6 C10 1.438(6)
C7 C8 1.380(5)
C7 H7 0.9300
C8 N2 1.370(4)
C9 N2 1.362(5)
C9 H9 0.9300
C10 N1 1.138(5)
N2 H2 0.8600
